data_7216413
loop_
_publ_author_name
'Malaestean, Iurie L.'
'Ellern, Arkady'
'van Leusen, Jan'
'Kravtsov, Victor C.'
'K\"ogerler, Paul'
'Baca, Svetlana G.'

_publ_section_title
;
 Cluster-based networks: assembly of a (4,4) layer and a rare T-shaped
 bilayer from [MnIII2MnII4O2(RCOO)10] coordination clusters
;
_journal_issue 29
_journal_name_full CrystEngComm
_journal_page_first 6523
_journal_paper_doi 10.1039/c4ce00504j
_journal_volume 16
_journal_year 2014
_chemical_formula_moiety 'C60 H86 Mn6 N4 O22 S4, C4 H8 O, 3 (C2 H6 O)'
_chemical_formula_sum 'C70 H112 Mn6 N4 O26 S4'
_chemical_formula_weight 1883.51
_space_group_crystal_system monoclinic
_space_group_IT_number 15
_space_group_name_Hall '-C 2yc'
_space_group_name_H-M_alt 'C 1 2/c 1'
_symmetry_space_group_name_Hall '-C 2yc'
_symmetry_space_group_name_H-M 'C 1 2/c 1'
_atom_sites_solution_hydrogens geom
_atom_sites_solution_primary direct
_atom_sites_solution_secondary difmap
_cell_angle_alpha 90
_cell_angle_beta 95.693(7)
_cell_angle_gamma 90
_cell_formula_units_Z 8
_cell_length_a 27.930(8)
_cell_length_b 12.816(3)
_cell_length_c 48.811(14)
_cell_measurement_temperature 173.(2)
_cell_volume 17386(8)
_computing_cell_refinement 'SAINT V7.66A (Bruker AXS, 2013)'
_computing_data_collection 'APEX2 Suite (Bruker AXS, 2013)'
_computing_data_reduction 'SAINT V7.66A (Bruker AXS, 2013)'
_computing_molecular_graphics 'XSHELL (Bruker AXS, 2007)'
_computing_publication_material 'APEX2 Suite (Bruker AXS, 2013)'
_computing_structure_refinement 'SHELXL-2013 (Sheldrick, 2013)'
_computing_structure_solution 'SHELXS-97 (Sheldrick, 2008)'
_diffrn_ambient_temperature 173.(2)
_diffrn_measured_fraction_theta_full 0.997
_diffrn_measured_fraction_theta_max 0.997
_diffrn_measurement_device_type 'Bruker APEX-II CCD'
_diffrn_measurement_method '\w scans'
_diffrn_radiation_monochromator graphite
_diffrn_radiation_type MoK\a
_diffrn_radiation_wavelength 0.71073
_diffrn_reflns_av_R_equivalents 0.0864
_diffrn_reflns_av_unetI/netI 0.0728
_diffrn_reflns_limit_h_max 30
_diffrn_reflns_limit_h_min -30
_diffrn_reflns_limit_k_max 14
_diffrn_reflns_limit_k_min -14
_diffrn_reflns_limit_l_max 54
_diffrn_reflns_limit_l_min -54
_diffrn_reflns_number 57254
_diffrn_reflns_theta_full 23.27
_diffrn_reflns_theta_max 23.27
_diffrn_reflns_theta_min 1.62
_diffrn_source 'fine-focus sealed tube'
_diffrn_source_type X-Ray
_exptl_absorpt_coefficient_mu 1.014
_exptl_absorpt_correction_T_max 0.88
_exptl_absorpt_correction_T_min 0.78
_exptl_absorpt_correction_type multi-scan
_exptl_absorpt_process_details 'Bruker SADABS'
_exptl_crystal_colour brown
_exptl_crystal_density_diffrn 1.439
_exptl_crystal_density_method 'not measured'
_exptl_crystal_description block
_exptl_crystal_F_000 7856
_exptl_crystal_size_max 0.260
_exptl_crystal_size_mid 0.150
_exptl_crystal_size_min 0.130
_platon_squeeze_details
;
Huge voids were found in crystall lattice, therefore SQUEEZE was
used to treat diffuces solvent in those voids. 634 uncounted 
electrons were found in a C-centered monoclinic unit sell which
is in a good accordance with 3 EtOH molecules per cluster.

UNIT instruction was corrected to take into account this diffused
solvent molecules.



;
_refine_diff_density_max 0.767
_refine_diff_density_min -0.708
_refine_ls_extinction_method none
_refine_ls_goodness_of_fit_ref 1.138
_refine_ls_hydrogen_treatment constr
_refine_ls_matrix_type full
_refine_ls_number_parameters 910
_refine_ls_number_reflns 12459
_refine_ls_number_restraints 278
_refine_ls_restrained_S_all 1.147
_refine_ls_R_factor_all 0.1293
_refine_ls_R_factor_gt 0.1059
_refine_ls_shift/su_max 0.001
_refine_ls_shift/su_mean 0.000
_refine_ls_structure_factor_coef Fsqd
_refine_ls_weighting_details 'w=1/[\s^2^(Fo^2^)+(0.0656P)^2^+489.5515P] where P=(Fo^2^+2Fc^2^)/3'
_refine_ls_weighting_scheme calc
_refine_ls_wR_factor_gt 0.2406
_refine_ls_wR_factor_ref 0.2507
_reflns_number_gt 9430
_reflns_number_total 12459
_reflns_threshold_expression 'I > 2\s(I)'
_cod_data_source_file c4ce00504j2.cif
_cod_data_source_block I
_cod_depositor_comments 'Adding full bibliography for 7216411--7216413.cif.'
_cod_original_cell_volume 17386.(8)
_cod_database_code 7216413

loop_
_space_group_symop_operation_xyz
'x, y, z'
'-x, y, -z+1/2'
'x+1/2, y+1/2, z'
'-x+1/2, y+1/2, -z+1/2'
'-x, -y, -z'
'x, -y, z-1/2'
'-x+1/2, -y+1/2, -z'
'x+1/2, -y+1/2, z-1/2'

loop_
_atom_site_type_symbol
_atom_site_label
_atom_site_fract_x
_atom_site_fract_y
_atom_site_fract_z
_atom_site_U_iso_or_equiv
_atom_site_adp_type
_atom_site_calc_flag
_atom_site_refinement_flags_adp
_atom_site_refinement_flags_posn
_atom_site_occupancy
Mn Mn1 0.68968(5) 1.02409(12) 0.42354(3) 0.0286(4) Uani d . . 1
Mn Mn2 0.52294(5) 0.90990(12) 0.42427(3) 0.0300(4) Uani d . . 1
Mn Mn3 0.66043(6) 1.10119(14) 0.35011(3) 0.0365(4) Uani d . . 1
Mn Mn4 0.59424(5) 0.93712(12) 0.37763(3) 0.0296(4) Uani d . . 1
Mn Mn5 0.58660(5) 1.12993(12) 0.40519(3) 0.0258(4) Uani d . . 1
Mn Mn6 0.49216(6) 1.08933(14) 0.36364(3) 0.0354(4) Uani d . . 1
S S1 0.42874(10) 0.5866(2) 0.51849(6) 0.0406(7) Uani d . . 1
S S2 0.40783(9) 0.4504(2) 0.49945(6) 0.0364(7) Uani d . . 1
S S3 0.74172(12) 1.2212(3) 0.22491(6) 0.0563(9) Uani d . . 1
S S4 0.69949(12) 1.3381(3) 0.20773(6) 0.0505(8) Uani d . . 1
C C1 0.6823(4) 0.8629(9) 0.3544(3) 0.044(3) Uani d U . 1
C C2 0.7144(5) 0.7690(11) 0.3504(3) 0.064(3) Uani d U . 1
H H2 0.7341 0.7833 0.3348 0.077 Uiso calc U R 1
C C3 0.6888(7) 0.6683(12) 0.3455(4) 0.098(5) Uani d U . 1
H H3A 0.674 0.648 0.3621 0.148 Uiso calc U R 1
H H3B 0.7117 0.6145 0.3411 0.148 Uiso calc U R 1
H H3C 0.6637 0.6759 0.3301 0.148 Uiso calc U R 1
C C4 0.7484(6) 0.7542(14) 0.3773(4) 0.100(5) Uani d U . 1
H H4A 0.7293 0.7524 0.3931 0.15 Uiso calc U R 1
H H4B 0.7712 0.8124 0.3795 0.15 Uiso calc U R 1
H H4C 0.766 0.6885 0.3764 0.15 Uiso calc U R 1
C C5 0.7581(4) 1.0962(11) 0.3822(3) 0.057(3) Uani d U . 1
C C6 0.8120(4) 1.1147(13) 0.3791(3) 0.066(3) Uani d U . 1
H H6 0.8175 1.1918 0.3795 0.079 Uiso calc U R 1
C C7 0.8447(6) 1.0682(19) 0.4017(4) 0.127(6) Uani d U . 1
H H7A 0.8722 1.0357 0.3941 0.19 Uiso calc U R 1
H H7B 0.8273 1.0153 0.4113 0.19 Uiso calc U R 1
H H7C 0.8563 1.123 0.4148 0.19 Uiso calc U R 1
C C8 0.8215(6) 1.0764(15) 0.3514(4) 0.105(5) Uani d U . 1
H H8A 0.8553 1.0892 0.3486 0.157 Uiso calc U R 1
H H8B 0.8006 1.1135 0.3373 0.157 Uiso calc U R 1
H H8C 0.8148 1.0014 0.3501 0.157 Uiso calc U R 1
C C9 0.6372(4) 0.8153(8) 0.4295(2) 0.030(2) Uani d U . 1
C C10 0.6344(4) 0.7051(8) 0.4424(2) 0.034(2) Uani d U . 1
H H10 0.6135 0.7104 0.4579 0.041 Uiso calc U R 1
C C11 0.6098(4) 0.6299(8) 0.4210(3) 0.044(3) Uani d U . 1
H H11A 0.6279 0.6279 0.4049 0.066 Uiso calc U R 1
H H11B 0.5769 0.6538 0.4156 0.066 Uiso calc U R 1
H H11C 0.6088 0.5599 0.429 0.066 Uiso calc U R 1
C C12 0.6831(4) 0.6655(9) 0.4544(3) 0.045(3) Uani d U . 1
H H12A 0.68 0.5934 0.4607 0.068 Uiso calc U R 1
H H12B 0.6952 0.7095 0.47 0.068 Uiso calc U R 1
H H12C 0.7057 0.668 0.4403 0.068 Uiso calc U R 1
C C13 0.5149(4) 0.7807(10) 0.3701(3) 0.049(3) Uani d U . 1
C C14 0.4891(5) 0.7059(12) 0.3492(3) 0.068(3) Uani d U . 1
H H14 0.5132 0.6816 0.3368 0.081 Uiso calc U R 1
C C15 0.4719(7) 0.6118(15) 0.3635(4) 0.113(6) Uani d U . 1
H H15A 0.4995 0.5758 0.3733 0.169 Uiso calc U R 1
H H15B 0.4555 0.5645 0.3498 0.169 Uiso calc U R 1
H H15C 0.4495 0.6333 0.3766 0.169 Uiso calc U R 1
C C16 0.4518(8) 0.7619(17) 0.3323(5) 0.140(7) Uani d U . 1
H H16A 0.4354 0.8102 0.3438 0.211 Uiso calc U R 1
H H16B 0.4284 0.7119 0.3236 0.211 Uiso calc U R 1
H H16C 0.4663 0.8012 0.318 0.211 Uiso calc U R 1
C C17 0.5970(3) 1.0272(8) 0.4644(2) 0.029(2) Uani d U . 1
C C18 0.6211(4) 1.0296(9) 0.4934(2) 0.035(2) Uani d U . 1
H H18 0.5953 1.0356 0.5061 0.042 Uiso calc U R 1
C C19 0.6473(4) 0.9266(9) 0.4997(2) 0.046(3) Uani d U . 1
H H19A 0.624 0.8692 0.4983 0.069 Uiso calc U R 1
H H19B 0.6636 0.9287 0.5184 0.069 Uiso calc U R 1
H H19C 0.671 0.9156 0.4865 0.069 Uiso calc U R 1
C C20 0.6551(4) 1.1228(10) 0.4991(2) 0.047(3) Uani d U . 1
H H20A 0.6839 1.1126 0.4894 0.071 Uiso calc U R 1
H H20B 0.6644 1.1283 0.5189 0.071 Uiso calc U R 1
H H20C 0.6387 1.1869 0.4925 0.071 Uiso calc U R 1
C C21 0.6708(4) 1.2625(8) 0.4229(2) 0.035(2) Uani d U . 1
C C22 0.6906(4) 1.3736(8) 0.4258(3) 0.042(2) Uani d U . 1
H H22 0.6638 1.4206 0.4301 0.05 Uiso calc U R 1
C C23 0.7056(5) 1.4054(11) 0.3979(3) 0.067(4) Uani d U . 1
H H23A 0.7279 1.3533 0.3917 0.101 Uiso calc U R 1
H H23B 0.7216 1.4735 0.3994 0.101 Uiso calc U R 1
H H23C 0.6771 1.4099 0.3845 0.101 Uiso calc U R 1
C C24 0.7312(4) 1.3829(10) 0.4491(3) 0.059(3) Uani d U . 1
H H24A 0.7546 1.3267 0.4475 0.088 Uiso calc U R 1
H H24B 0.7178 1.3773 0.4669 0.088 Uiso calc U R 1
H H24C 0.7472 1.4505 0.4479 0.088 Uiso calc U R 1
C C25 0.5801(4) 1.2668(9) 0.3516(3) 0.048(3) Uani d U . 1
C C26 0.5550(5) 1.3655(11) 0.3395(3) 0.069(3) Uani d U . 1
H H26 0.5284 1.3862 0.3507 0.083 Uiso calc U R 1
C C27 0.5887(6) 1.4536(11) 0.3375(4) 0.096(5) Uani d U . 1
H H27A 0.6025 1.4734 0.356 0.145 Uiso calc U R 1
H H27B 0.5713 1.5132 0.3288 0.145 Uiso calc U R 1
H H27C 0.6145 1.4326 0.3265 0.145 Uiso calc U R 1
C C28 0.5335(7) 1.3389(16) 0.3083(4) 0.106(5) Uani d U . 1
H H28A 0.5047 1.3811 0.3034 0.159 Uiso calc U R 1
H H28B 0.5251 1.2647 0.3069 0.159 Uiso calc U R 1
H H28C 0.5577 1.3547 0.2957 0.159 Uiso calc U R 1
C C29 0.4243(4) 0.9652(11) 0.3957(3) 0.053(3) Uani d U . 1
C C30 0.3720(5) 0.9313(14) 0.3976(3) 0.071(3) Uani d U . 1
H H30 0.3647 0.8832 0.3816 0.085 Uiso calc U R 1
C C31 0.3419(6) 1.0292(16) 0.3899(4) 0.112(6) Uani d U . 1
H H31A 0.3077 1.0107 0.3876 0.168 Uiso calc U R 1
H H31B 0.3513 1.0583 0.3727 0.168 Uiso calc U R 1
H H31C 0.3476 1.0812 0.4046 0.168 Uiso calc U R 1
C C32 0.3661(6) 0.8649(19) 0.4224(4) 0.122(6) Uani d U . 1
H H32A 0.3571 0.9091 0.4374 0.182 Uiso calc U R 1
H H32B 0.3964 0.8292 0.4281 0.182 Uiso calc U R 1
H H32C 0.3408 0.813 0.4178 0.182 Uiso calc U R 1
C C33 0.4925(3) 1.2206(8) 0.4172(2) 0.030(2) Uani d U . 1
C C34 0.4649(4) 1.2805(9) 0.4372(2) 0.039(2) Uani d U . 1
H H34 0.4881 1.3161 0.451 0.047 Uiso calc U R 1
C C35 0.4343(4) 1.2030(10) 0.4521(3) 0.051(3) Uani d U . 1
H H35A 0.4054 1.1846 0.44 0.076 Uiso calc U R 1
H H35B 0.4249 1.2352 0.469 0.076 Uiso calc U R 1
H H35C 0.4531 1.1399 0.4568 0.076 Uiso calc U R 1
C C36 0.4318(5) 1.3618(11) 0.4224(3) 0.060(4) Uani d U . 1
H H36A 0.4512 1.4148 0.4142 0.09 Uiso calc U R 1
H H36B 0.4125 1.3951 0.4357 0.09 Uiso calc U R 1
H H36C 0.4104 1.3279 0.408 0.09 Uiso calc U R 1
C C37 0.5519(6) 1.0082(13) 0.3187(3) 0.064(3) Uani d U . 1
C C38 0.5562(6) 0.9669(15) 0.2891(3) 0.085(4) Uani d U . 1
H H38 0.5248 0.9336 0.2824 0.102 Uiso calc U R 1
C C39 0.5617(9) 1.0622(19) 0.2717(4) 0.135(6) Uani d U . 1
H H39A 0.5815 1.114 0.2823 0.203 Uiso calc U R 1
H H39B 0.5299 1.092 0.266 0.203 Uiso calc U R 1
H H39C 0.5773 1.0428 0.2553 0.203 Uiso calc U R 1
C C40 0.5951(8) 0.8848(19) 0.2879(4) 0.130(6) Uani d U . 1
H H40A 0.5983 0.8666 0.2687 0.194 Uiso calc U R 1
H H40B 0.5863 0.8224 0.2979 0.194 Uiso calc U R 1
H H40C 0.6257 0.9123 0.2965 0.194 Uiso calc U R 1
C C41 0.4887(3) 0.8256(9) 0.4812(2) 0.031(2) Uani d . . 1
H H41 0.4978 0.8947 0.4866 0.038 Uiso calc U R 1
C C42 0.4666(4) 0.7650(9) 0.4997(2) 0.035(3) Uani d . . 1
H H42 0.4594 0.7931 0.5168 0.042 Uiso calc U R 1
C C43 0.4550(3) 0.6614(8) 0.4927(2) 0.026(2) Uani d . . 1
C C44 0.4638(4) 0.6269(9) 0.4671(2) 0.041(3) Uani d . . 1
H H44 0.455 0.5578 0.4616 0.05 Uiso calc U R 1
C C45 0.4853(4) 0.6914(9) 0.4492(3) 0.044(3) Uani d . . 1
H H45 0.4912 0.6654 0.4316 0.053 Uiso calc U R 1
C C46 0.3486(3) 0.4765(9) 0.4832(2) 0.033(3) Uani d . . 1
C C47 0.3229(4) 0.3921(9) 0.4721(2) 0.038(3) Uani d . . 1
H H47 0.3368 0.3243 0.4731 0.046 Uiso calc U R 1
C C48 0.2765(4) 0.4066(9) 0.4593(2) 0.036(3) Uani d . . 1
H H48 0.259 0.3474 0.4521 0.044 Uiso calc U R 1
C C49 0.2810(4) 0.5803(9) 0.4676(2) 0.040(3) Uani d . . 1
H H49 0.2668 0.6476 0.466 0.047 Uiso calc U R 1
C C50 0.3276(4) 0.5726(9) 0.4814(2) 0.039(3) Uani d . . 1
H H50 0.3439 0.6324 0.4891 0.046 Uiso calc U R 1
C C51 0.6729(5) 1.2306(13) 0.2939(3) 0.071(4) Uani d . . 1
H H51 0.6524 1.2773 0.3024 0.085 Uiso calc U R 1
C C61 0.7618(11) 0.453(3) 0.3101(6) 0.171(7) Uani d U . 1
H H61A 0.7262 0.4529 0.3084 0.205 Uiso calc U R 1
H H61B 0.7729 0.5205 0.3184 0.205 Uiso calc U R 1
C C52 0.6878(5) 1.2597(12) 0.2692(3) 0.058(3) Uani d U . 1
H H52 0.6771 1.3235 0.2608 0.07 Uiso calc U R 1
C C62 0.7815(11) 0.360(3) 0.3295(6) 0.176(7) Uani d U . 1
H H62A 0.7868 0.3792 0.3492 0.211 Uiso calc U R 1
H H62B 0.7621 0.2955 0.327 0.211 Uiso calc U R 1
C C53 0.7181(4) 1.1960(11) 0.2568(2) 0.049(3) Uani d U . 1
C C63 0.8246(11) 0.357(3) 0.3161(6) 0.180(7) Uani d U . 1
H H63A 0.8402 0.2894 0.3206 0.216 Uiso calc U R 1
H H63B 0.8461 0.4118 0.3248 0.216 Uiso calc U R 1
C C54 0.7315(4) 1.1015(11) 0.2696(2) 0.054(3) Uani d U . 1
H H54 0.7523 1.0545 0.2615 0.065 Uiso calc U R 1
C C64 0.8239(11) 0.372(3) 0.2849(6) 0.176(7) Uani d U . 1
H H64A 0.8186 0.306 0.2745 0.212 Uiso calc U R 1
H H64B 0.8527 0.4085 0.2795 0.212 Uiso calc U R 1
C C55 0.7136(5) 1.0775(12) 0.2946(3) 0.060(4) Uani d . . 1
H H55 0.7222 1.0126 0.3031 0.072 Uiso calc U R 1
C C56 0.6477(4) 1.2732(9) 0.1913(2) 0.040(3) Uani d . . 1
C C57 0.6346(5) 1.1711(10) 0.1971(3) 0.053(3) Uani d . . 1
H H57 0.6537 1.1306 0.2103 0.064 Uiso calc U R 1
C C58 0.6199(4) 1.3281(10) 0.1717(2) 0.050(3) Uani d . . 1
H H58 0.6276 1.3979 0.1673 0.06 Uiso calc U R 1
C C59 0.4208(5) 1.2778(10) 0.3418(3) 0.052(3) Uani d . . 1
H H59 0.4399 1.315 0.3557 0.063 Uiso calc U R 1
C C60 0.4069(5) 1.1299(12) 0.3169(3) 0.063(4) Uani d . . 1
H H60 0.4163 1.0612 0.3125 0.076 Uiso calc U R 1
N N1 0.4982(3) 0.7928(7) 0.45621(18) 0.034(2) Uani d . . 1
N N2 0.2555(3) 0.5007(6) 0.45670(18) 0.031(2) Uani d . . 1
N N3 0.4338(3) 1.1821(8) 0.33602(19) 0.045(2) Uani d . . 1
N N4 0.6850(3) 1.1411(8) 0.30720(19) 0.042(2) Uani d . . 1
O O1 0.6345(2) 1.0514(5) 0.38895(13) 0.0257(15) Uani d . . 1
O O2 0.5466(2) 1.0166(5) 0.39286(13) 0.0270(15) Uani d . . 1
O O3 0.7468(3) 1.0247(6) 0.39826(16) 0.046(2) Uani d . . 1
O O4 0.6469(3) 0.8462(6) 0.36797(14) 0.0383(18) Uani d . . 1
O O5 0.5116(3) 1.0299(7) 0.32510(15) 0.047(2) Uani d . . 1
O O6 0.4714(2) 1.1944(6) 0.39478(14) 0.0393(19) Uani d . . 1
O O7 0.5907(3) 1.0117(6) 0.33552(15) 0.0427(19) Uani d . . 1
O O8 0.6918(3) 0.9489(6) 0.34364(16) 0.045(2) Uani d . . 1
O O9 0.7283(3) 1.1554(6) 0.36744(16) 0.043(2) Uani d . . 1
O O10 0.5377(2) 1.2005(5) 0.42546(13) 0.0258(15) Uani d . . 1
O O11 0.5543(2) 0.9911(6) 0.46073(14) 0.0330(17) Uani d . . 1
O O12 0.6202(2) 1.0614(6) 0.44554(14) 0.0329(17) Uani d . . 1
O O13 0.6989(2) 1.1902(5) 0.43093(15) 0.0348(17) Uani d . . 1
O O14 0.6272(2) 1.2538(5) 0.41277(15) 0.0335(17) Uani d . . 1
O O15 0.6759(2) 0.8627(5) 0.43142(14) 0.0303(16) Uani d . . 1
O O16 0.4370(3) 0.9826(6) 0.37218(16) 0.0402(19) Uani d . . 1
O O17 0.5553(3) 1.2085(6) 0.36606(14) 0.0356(17) Uani d . . 1
O O18 0.5981(2) 0.8520(5) 0.41788(13) 0.0279(16) Uani d . . 1
O O19 0.5494(3) 0.8321(6) 0.36055(15) 0.0396(18) Uani d . . 1
O O20 0.5028(2) 0.7907(6) 0.39365(15) 0.0374(18) Uani d . . 1
O O21 0.4520(2) 0.9662(6) 0.41835(15) 0.0375(18) Uani d . . 1
O O22 0.6218(3) 1.2462(6) 0.34549(16) 0.0436(19) Uani d . . 1
O O23 0.7785(8) 0.4426(12) 0.2835(3) 0.160(7) Uani d . . 1

loop_
_atom_site_aniso_label
_atom_site_aniso_U_11
_atom_site_aniso_U_22
_atom_site_aniso_U_33
_atom_site_aniso_U_12
_atom_site_aniso_U_13
_atom_site_aniso_U_23
Mn1 0.0208(8) 0.0271(9) 0.0387(9) 0.0027(7) 0.0058(7) 0.0088(7)
Mn2 0.0256(8) 0.0306(9) 0.0343(9) -0.0036(7) 0.0056(7) 0.0033(7)
Mn3 0.0320(9) 0.0403(10) 0.0395(10) 0.0082(8) 0.0142(7) 0.0120(8)
Mn4 0.0275(9) 0.0288(9) 0.0337(9) 0.0027(7) 0.0084(7) 0.0033(7)
Mn5 0.0194(8) 0.0260(8) 0.0325(9) 0.0022(6) 0.0056(6) 0.0041(7)
Mn6 0.0311(9) 0.0429(10) 0.0319(9) 0.0057(8) 0.0013(7) 0.0012(8)
S1 0.0399(16) 0.0467(18) 0.0342(15) -0.0137(14) -0.0009(12) 0.0109(13)
S2 0.0269(14) 0.0326(15) 0.0490(17) -0.0046(12) -0.0001(12) 0.0133(13)
S3 0.0424(18) 0.092(3) 0.0358(17) -0.0047(18) 0.0089(14) 0.0075(17)
S4 0.0507(19) 0.060(2) 0.0399(17) -0.0247(16) 0.0005(14) 0.0049(15)
C1 0.037(6) 0.037(6) 0.063(7) 0.002(5) 0.029(5) -0.001(5)
C2 0.061(7) 0.053(6) 0.085(7) 0.021(5) 0.039(5) 0.006(6)
C3 0.113(12) 0.053(8) 0.136(13) 0.021(8) 0.045(10) -0.021(9)
C4 0.079(10) 0.083(10) 0.136(12) 0.059(8) 0.007(8) -0.001(10)
C5 0.029(5) 0.070(8) 0.076(8) 0.001(6) 0.022(5) 0.031(7)
C6 0.030(5) 0.084(8) 0.088(7) 0.008(5) 0.028(5) 0.030(6)
C7 0.042(8) 0.179(15) 0.160(13) 0.004(10) 0.017(8) 0.089(12)
C8 0.058(9) 0.117(13) 0.149(11) -0.004(9) 0.066(9) -0.031(11)
C9 0.028(5) 0.024(5) 0.038(5) 0.002(4) 0.004(4) 0.002(4)
C10 0.030(5) 0.029(5) 0.045(5) -0.005(4) 0.008(4) 0.011(4)
C11 0.035(6) 0.021(5) 0.077(8) -0.006(5) 0.006(5) 0.006(5)
C12 0.046(6) 0.027(6) 0.062(7) 0.011(5) 0.003(5) 0.017(5)
C13 0.037(6) 0.054(7) 0.056(7) -0.012(5) -0.002(5) 0.001(6)
C14 0.067(7) 0.071(7) 0.065(7) -0.017(6) 0.000(6) -0.013(6)
C15 0.127(13) 0.109(11) 0.104(12) -0.078(10) 0.020(10) -0.018(9)
C16 0.135(14) 0.113(13) 0.157(15) 0.027(11) -0.064(11) -0.047(11)
C17 0.025(5) 0.028(5) 0.036(5) -0.003(4) 0.014(4) 0.010(4)
C18 0.028(5) 0.043(5) 0.035(5) -0.001(4) 0.008(4) -0.002(4)
C19 0.046(7) 0.050(6) 0.040(6) 0.007(5) 0.001(5) 0.004(5)
C20 0.042(7) 0.056(7) 0.044(7) -0.007(5) 0.002(5) -0.017(6)
C21 0.017(5) 0.027(5) 0.064(6) -0.004(4) 0.011(5) 0.005(5)
C22 0.027(5) 0.022(5) 0.078(6) 0.001(4) 0.011(4) -0.004(5)
C23 0.065(8) 0.042(7) 0.094(8) -0.015(7) 0.010(7) 0.021(7)
C24 0.034(6) 0.045(7) 0.096(9) -0.009(6) 0.006(6) -0.004(7)
C25 0.052(7) 0.038(6) 0.058(7) 0.014(5) 0.024(6) 0.021(5)
C26 0.058(7) 0.060(6) 0.093(7) 0.023(5) 0.027(6) 0.035(6)
C27 0.078(10) 0.046(8) 0.168(14) 0.029(6) 0.026(10) 0.046(9)
C28 0.090(11) 0.120(13) 0.106(10) 0.024(10) 0.001(9) 0.048(10)
C29 0.031(6) 0.070(8) 0.058(7) -0.002(5) 0.003(6) 0.011(6)
C30 0.033(6) 0.103(8) 0.078(7) -0.011(6) 0.006(6) 0.013(7)
C31 0.046(8) 0.128(12) 0.159(14) 0.010(8) -0.005(10) -0.010(11)
C32 0.062(10) 0.204(16) 0.100(11) -0.036(11) 0.018(9) 0.042(11)
C33 0.020(5) 0.032(5) 0.038(6) -0.005(4) 0.003(4) 0.000(4)
C34 0.029(5) 0.042(5) 0.046(5) 0.002(4) 0.005(4) -0.010(4)
C35 0.046(7) 0.042(7) 0.066(8) -0.008(5) 0.016(6) -0.009(6)
C36 0.060(8) 0.064(8) 0.055(7) 0.038(6) 0.006(6) -0.007(6)
C37 0.066(8) 0.088(9) 0.036(6) -0.002(7) -0.004(6) 0.000(6)
C38 0.092(8) 0.112(9) 0.051(6) 0.003(7) 0.006(7) -0.011(6)
C39 0.168(15) 0.160(14) 0.078(11) -0.040(13) 0.013(12) 0.017(10)
C40 0.130(14) 0.155(15) 0.105(12) 0.025(11) 0.016(11) -0.051(11)
C41 0.023(5) 0.038(6) 0.035(6) -0.001(5) 0.010(5) 0.009(5)
C42 0.033(6) 0.043(7) 0.030(6) 0.014(5) 0.000(5) -0.006(5)
C43 0.010(5) 0.030(6) 0.036(6) -0.004(4) -0.005(4) 0.011(5)
C44 0.046(7) 0.033(6) 0.045(7) -0.015(5) 0.006(6) 0.016(5)
C45 0.053(8) 0.029(7) 0.053(7) 0.012(6) 0.017(6) 0.004(6)
C46 0.021(5) 0.047(7) 0.030(6) -0.008(5) 0.000(4) 0.016(5)
C47 0.025(6) 0.028(6) 0.062(8) -0.006(5) 0.008(5) 0.001(5)
C48 0.026(6) 0.034(6) 0.049(7) -0.003(5) 0.002(5) 0.006(5)
C49 0.025(6) 0.030(6) 0.063(8) 0.003(5) 0.004(5) 0.001(6)
C50 0.035(6) 0.027(6) 0.053(7) -0.006(5) 0.002(5) 0.001(5)
C51 0.068(10) 0.096(12) 0.052(9) 0.022(9) 0.029(7) 0.015(8)
C61 0.186(18) 0.184(18) 0.144(16) 0.021(15) 0.021(14) -0.012(14)
C52 0.052(7) 0.079(8) 0.045(6) 0.016(6) 0.013(5) 0.021(6)
C62 0.185(17) 0.191(17) 0.152(15) 0.021(15) 0.013(13) -0.010(13)
C53 0.036(5) 0.079(7) 0.033(5) 0.006(5) 0.012(4) 0.010(5)
C63 0.183(16) 0.194(16) 0.161(15) 0.022(14) 0.015(14) -0.008(14)
C54 0.040(6) 0.082(8) 0.044(6) 0.020(6) 0.022(5) 0.003(6)
C64 0.178(17) 0.191(18) 0.161(15) 0.021(15) 0.018(15) -0.018(16)
C55 0.063(9) 0.067(10) 0.051(8) 0.019(8) 0.013(7) 0.022(7)
C56 0.042(7) 0.050(7) 0.028(6) -0.019(6) 0.000(5) -0.006(5)
C57 0.062(9) 0.043(8) 0.050(8) -0.007(6) -0.015(6) 0.015(6)
C58 0.047(7) 0.051(8) 0.049(7) -0.028(6) -0.012(6) 0.001(6)
C59 0.060(8) 0.043(8) 0.053(8) -0.012(7) -0.002(6) -0.008(6)
C60 0.064(9) 0.073(10) 0.049(8) 0.020(8) -0.013(7) -0.015(7)
N1 0.031(5) 0.029(5) 0.042(5) -0.004(4) 0.006(4) 0.002(4)
N2 0.014(4) 0.025(5) 0.054(6) 0.003(4) 0.004(4) 0.004(4)
N3 0.049(6) 0.047(6) 0.038(6) 0.005(5) 0.004(5) -0.006(5)
N4 0.035(5) 0.048(6) 0.045(6) 0.011(5) 0.011(4) 0.013(5)
O1 0.022(4) 0.019(3) 0.036(4) -0.002(3) 0.006(3) 0.002(3)
O2 0.022(4) 0.027(4) 0.033(4) 0.001(3) 0.007(3) 0.002(3)
O3 0.037(4) 0.051(5) 0.052(5) 0.012(4) 0.014(4) 0.016(4)
O4 0.040(4) 0.038(4) 0.039(4) 0.007(4) 0.011(4) 0.013(4)
O5 0.046(5) 0.061(6) 0.035(4) 0.016(4) 0.007(4) -0.004(4)
O6 0.030(4) 0.056(5) 0.032(4) 0.005(4) 0.003(3) 0.001(4)
O7 0.045(5) 0.047(5) 0.038(4) 0.008(4) 0.010(4) 0.008(4)
O8 0.052(5) 0.031(4) 0.055(5) 0.000(4) 0.026(4) 0.007(4)
O9 0.033(4) 0.041(5) 0.055(5) 0.002(4) 0.012(4) 0.019(4)
O10 0.017(4) 0.028(4) 0.033(4) 0.001(3) 0.003(3) 0.005(3)
O11 0.022(4) 0.040(4) 0.039(4) -0.007(3) 0.009(3) -0.004(3)
O12 0.030(4) 0.039(4) 0.031(4) 0.000(3) 0.005(3) 0.006(3)
O13 0.027(4) 0.022(4) 0.055(5) 0.000(3) 0.000(3) 0.003(3)
O14 0.023(4) 0.031(4) 0.047(4) 0.001(3) 0.007(3) 0.007(3)
O15 0.020(4) 0.032(4) 0.041(4) 0.008(3) 0.013(3) 0.011(3)
O16 0.034(4) 0.042(5) 0.044(5) 0.003(4) 0.000(4) 0.001(4)
O17 0.040(4) 0.037(4) 0.030(4) 0.007(4) 0.001(3) 0.009(3)
O18 0.027(4) 0.021(4) 0.036(4) 0.001(3) 0.005(3) 0.000(3)
O19 0.042(5) 0.035(4) 0.043(4) -0.004(4) 0.012(4) 0.003(4)
O20 0.030(4) 0.039(4) 0.044(5) -0.005(3) 0.007(3) -0.004(4)
O21 0.025(4) 0.049(5) 0.038(4) 0.000(3) 0.003(3) -0.001(4)
O22 0.040(5) 0.043(5) 0.051(5) 0.003(4) 0.017(4) 0.004(4)
O23 0.26(2) 0.092(11) 0.123(13) 0.059(13) 0.009(14) 0.006(10)

loop_
_atom_type_symbol
_atom_type_description
_atom_type_scat_dispersion_real
_atom_type_scat_dispersion_imag
_atom_type_scat_source
C C 0.0033 0.0016 'International Tables Vol C Tables 4.2.6.8 and 6.1.1.4'
H H 0.0000 0.0000 'International Tables Vol C Tables 4.2.6.8 and 6.1.1.4'
N N 0.0061 0.0033 'International Tables Vol C Tables 4.2.6.8 and 6.1.1.4'
O O 0.0106 0.0060 'International Tables Vol C Tables 4.2.6.8 and 6.1.1.4'
Mn Mn 0.3368 0.7283 'International Tables Vol C Tables 4.2.6.8 and 6.1.1.4'
S S 0.1246 0.1234 'International Tables Vol C Tables 4.2.6.8 and 6.1.1.4'

loop_
_geom_angle_atom_site_label_1
_geom_angle_atom_site_label_2
_geom_angle_atom_site_label_3
_geom_angle_site_symmetry_1
_geom_angle_site_symmetry_3
_geom_angle
O3 Mn1 O15 . . 105.5(3)
O3 Mn1 O13 . . 90.6(3)
O15 Mn1 O13 . . 159.4(3)
O3 Mn1 O1 . . 93.6(3)
O15 Mn1 O1 . . 99.6(3)
O13 Mn1 O1 . . 91.9(3)
O3 Mn1 N2 . 3 79.5(3)
O15 Mn1 N2 . 3 84.0(3)
O13 Mn1 N2 . 3 86.5(3)
O1 Mn1 N2 . 3 172.9(3)
O3 Mn1 O12 . . 165.7(3)
O15 Mn1 O12 . . 86.8(2)
O13 Mn1 O12 . . 79.3(3)
O1 Mn1 O12 . . 76.8(2)
N2 Mn1 O12 3 . 109.6(3)
O3 Mn1 Mn5 . . 122.8(2)
O15 Mn1 Mn5 . . 106.51(18)
O13 Mn1 Mn5 . . 73.82(18)
O1 Mn1 Mn5 . . 35.12(17)
N2 Mn1 Mn5 3 . 149.5(2)
O12 Mn1 Mn5 . . 44.75(17)
O21 Mn2 O11 . . 104.3(3)
O21 Mn2 O20 . . 88.3(3)
O11 Mn2 O20 . . 163.3(3)
O21 Mn2 O2 . . 92.0(3)
O11 Mn2 O2 . . 98.5(3)
O20 Mn2 O2 . . 91.9(3)
O21 Mn2 O18 . . 164.3(3)
O11 Mn2 O18 . . 88.0(2)
O20 Mn2 O18 . . 81.7(3)
O2 Mn2 O18 . . 76.3(2)
O21 Mn2 N1 . . 88.6(3)
O11 Mn2 N1 . . 83.2(3)
O20 Mn2 N1 . . 86.2(3)
O2 Mn2 N1 . . 178.0(3)
O18 Mn2 N1 . . 102.8(3)
O21 Mn2 Mn4 . . 120.7(2)
O11 Mn2 Mn4 . . 107.64(18)
O20 Mn2 Mn4 . . 73.95(19)
O2 Mn2 Mn4 . . 35.31(17)
O18 Mn2 Mn4 . . 44.63(17)
N1 Mn2 Mn4 . . 143.1(2)
O9 Mn3 O22 . . 100.3(3)
O9 Mn3 O8 . . 89.7(3)
O22 Mn3 O8 . . 165.0(3)
O9 Mn3 O1 . . 96.3(3)
O22 Mn3 O1 . . 97.9(3)
O8 Mn3 O1 . . 92.1(3)
O9 Mn3 O7 . . 168.7(3)
O22 Mn3 O7 . . 89.9(3)
O8 Mn3 O7 . . 81.3(3)
O1 Mn3 O7 . . 77.4(2)
O9 Mn3 N4 . . 87.4(3)
O22 Mn3 N4 . . 84.5(3)
O8 Mn3 N4 . . 84.7(3)
O1 Mn3 N4 . . 175.1(3)
O7 Mn3 N4 . . 98.4(3)
O9 Mn3 Mn4 . . 125.7(2)
O22 Mn3 Mn4 . . 108.0(2)
O8 Mn3 Mn4 . . 74.2(2)
O1 Mn3 Mn4 . . 35.59(17)
O7 Mn3 Mn4 . . 45.20(18)
N4 Mn3 Mn4 . . 139.5(3)
O2 Mn4 O1 . . 83.7(3)
O2 Mn4 O19 . . 95.3(3)
O1 Mn4 O19 . . 170.8(3)
O2 Mn4 O4 . . 170.6(3)
O1 Mn4 O4 . . 95.2(3)
O19 Mn4 O4 . . 87.3(3)
O2 Mn4 O18 . . 83.8(3)
O1 Mn4 O18 . . 98.3(3)
O19 Mn4 O18 . . 90.7(3)
O4 Mn4 O18 . . 87.1(3)
O2 Mn4 O7 . . 99.3(3)
O1 Mn4 O7 . . 84.8(3)
O19 Mn4 O7 . . 86.3(3)
O4 Mn4 O7 . . 89.9(3)
O18 Mn4 O7 . . 175.9(3)
O2 Mn4 Mn5 . . 41.6(2)
O1 Mn4 Mn5 . . 42.08(19)
O19 Mn4 Mn5 . . 136.4(2)
O4 Mn4 Mn5 . . 136.3(2)
O18 Mn4 Mn5 . . 90.45(18)
O7 Mn4 Mn5 . . 93.7(2)
O2 Mn4 Mn3 . . 105.8(2)
O1 Mn4 Mn3 . . 42.3(2)
O19 Mn4 Mn3 . . 130.2(2)
O4 Mn4 Mn3 . . 79.1(2)
O18 Mn4 Mn3 . . 135.40(18)
O7 Mn4 Mn3 . . 46.5(2)
Mn5 Mn4 Mn3 . . 72.44(6)
O2 Mn4 Mn2 . . 42.5(2)
O1 Mn4 Mn2 . . 105.7(2)
O19 Mn4 Mn2 . . 79.1(2)
O4 Mn4 Mn2 . . 129.8(2)
O18 Mn4 Mn2 . . 45.57(17)
O7 Mn4 Mn2 . . 136.2(2)
Mn5 Mn4 Mn2 . . 71.00(5)
Mn3 Mn4 Mn2 . . 143.44(7)
O2 Mn5 O1 . . 83.1(3)
O2 Mn5 O14 . . 172.3(3)
O1 Mn5 O14 . . 95.1(3)
O2 Mn5 O10 . . 95.4(3)
O1 Mn5 O10 . . 173.7(3)
O14 Mn5 O10 . . 87.2(3)
O2 Mn5 O17 . . 84.6(3)
O1 Mn5 O17 . . 96.4(3)
O14 Mn5 O17 . . 88.1(3)
O10 Mn5 O17 . . 89.5(3)
O2 Mn5 O12 . . 99.1(3)
O1 Mn5 O12 . . 84.8(3)
O14 Mn5 O12 . . 88.1(3)
O10 Mn5 O12 . . 89.4(3)
O17 Mn5 O12 . . 176.1(3)
O2 Mn5 Mn4 . . 41.38(19)
O1 Mn5 Mn4 . . 41.71(19)
O14 Mn5 Mn4 . . 136.5(2)
O10 Mn5 Mn4 . . 136.3(2)
O17 Mn5 Mn4 . . 91.62(19)
O12 Mn5 Mn4 . . 91.73(19)
O2 Mn5 Mn6 . . 41.6(2)
O1 Mn5 Mn6 . . 102.6(2)
O14 Mn5 Mn6 . . 132.4(2)
O10 Mn5 Mn6 . . 79.93(19)
O17 Mn5 Mn6 . . 46.53(19)
O12 Mn5 Mn6 . . 136.78(19)
Mn4 Mn5 Mn6 . . 69.76(6)
O2 Mn5 Mn1 . . 104.3(2)
O1 Mn5 Mn1 . . 41.5(2)
O14 Mn5 Mn1 . . 78.7(2)
O10 Mn5 Mn1 . . 133.87(19)
O17 Mn5 Mn1 . . 132.99(19)
O12 Mn5 Mn1 . . 46.88(17)
Mn4 Mn5 Mn1 . . 70.00(5)
Mn6 Mn5 Mn1 . . 139.69(7)
O16 Mn6 O5 . . 101.2(3)
O16 Mn6 O6 . . 90.7(3)
O5 Mn6 O6 . . 161.6(3)
O16 Mn6 O2 . . 93.9(3)
O5 Mn6 O2 . . 101.6(3)
O6 Mn6 O2 . . 91.4(3)
O16 Mn6 O17 . . 165.9(3)
O5 Mn6 O17 . . 91.2(3)
O6 Mn6 O17 . . 79.0(3)
O2 Mn6 O17 . . 76.8(2)
O16 Mn6 N3 . . 87.9(3)
O5 Mn6 N3 . . 84.1(3)
O6 Mn6 N3 . . 82.4(3)
O2 Mn6 N3 . . 173.6(3)
O17 Mn6 N3 . . 100.2(3)
O16 Mn6 Mn5 . . 123.1(2)
O5 Mn6 Mn5 . . 110.4(2)
O6 Mn6 Mn5 . . 73.40(19)
O2 Mn6 Mn5 . . 35.09(18)
O17 Mn6 Mn5 . . 44.72(17)
N3 Mn6 Mn5 . . 140.0(3)
C43 S1 S2 . . 104.8(4)
C46 S2 S1 . . 104.6(4)
C53 S3 S4 . . 104.2(5)
C56 S4 S3 . . 104.6(4)
O4 C1 O8 . . 125.1(10)
O4 C1 C2 . . 115.7(11)
O8 C1 C2 . . 119.1(10)
C3 C2 C1 . . 115.3(12)
C3 C2 C4 . . 105.9(14)
C1 C2 C4 . . 107.8(12)
C3 C2 H2 . . 109.2
C1 C2 H2 . . 109.2
C4 C2 H2 . . 109.2
C2 C3 H3A . . 109.5
C2 C3 H3B . . 109.5
H3A C3 H3B . . 109.5
C2 C3 H3C . . 109.5
H3A C3 H3C . . 109.5
H3B C3 H3C . . 109.5
C2 C4 H4A . . 109.5
C2 C4 H4B . . 109.5
H4A C4 H4B . . 109.5
C2 C4 H4C . . 109.5
H4A C4 H4C . . 109.5
H4B C4 H4C . . 109.5
O3 C5 O9 . . 125.7(10)
O3 C5 C6 . . 118.5(11)
O9 C5 C6 . . 115.7(11)
C8 C6 C7 . . 113.0(15)
C8 C6 C5 . . 107.5(13)
C7 C6 C5 . . 113.5(12)
C8 C6 H6 . . 107.5
C7 C6 H6 . . 107.5
C5 C6 H6 . . 107.5
C6 C7 H7A . . 109.5
C6 C7 H7B . . 109.5
H7A C7 H7B . . 109.5
C6 C7 H7C . . 109.5
H7A C7 H7C . . 109.5
H7B C7 H7C . . 109.5
C6 C8 H8A . . 109.5
C6 C8 H8B . . 109.5
H8A C8 H8B . . 109.5
C6 C8 H8C . . 109.5
H8A C8 H8C . . 109.5
H8B C8 H8C . . 109.5
O15 C9 O18 . . 124.0(9)
O15 C9 C10 . . 119.8(9)
O18 C9 C10 . . 116.2(9)
C12 C10 C11 . . 112.1(9)
C12 C10 C9 . . 112.4(9)
C11 C10 C9 . . 109.5(9)
C12 C10 H10 . . 107.5
C11 C10 H10 . . 107.5
C9 C10 H10 . . 107.5
C10 C11 H11A . . 109.5
C10 C11 H11B . . 109.5
H11A C11 H11B . . 109.5
C10 C11 H11C . . 109.5
H11A C11 H11C . . 109.5
H11B C11 H11C . . 109.5
C10 C12 H12A . . 109.5
C10 C12 H12B . . 109.5
H12A C12 H12B . . 109.5
C10 C12 H12C . . 109.5
H12A C12 H12C . . 109.5
H12B C12 H12C . . 109.5
O20 C13 O19 . . 124.4(11)
O20 C13 C14 . . 121.9(11)
O19 C13 C14 . . 113.7(12)
C16 C14 C15 . . 114.7(17)
C16 C14 C13 . . 109.6(14)
C15 C14 C13 . . 110.4(13)
C16 C14 H14 . . 107.3
C15 C14 H14 . . 107.3
C13 C14 H14 . . 107.3
C14 C15 H15A . . 109.5
C14 C15 H15B . . 109.5
H15A C15 H15B . . 109.5
C14 C15 H15C . . 109.5
H15A C15 H15C . . 109.5
H15B C15 H15C . . 109.5
C14 C16 H16A . . 109.5
C14 C16 H16B . . 109.5
H16A C16 H16B . . 109.5
C14 C16 H16C . . 109.5
H16A C16 H16C . . 109.5
H16B C16 H16C . . 109.5
O12 C17 O11 . . 124.4(9)
O12 C17 C18 . . 117.8(9)
O11 C17 C18 . . 117.8(8)
C17 C18 C19 . . 109.4(9)
C17 C18 C20 . . 113.4(9)
C19 C18 C20 . . 111.2(9)
C17 C18 H18 . . 107.5
C19 C18 H18 . . 107.5
C20 C18 H18 . . 107.5
C18 C19 H19A . . 109.5
C18 C19 H19B . . 109.5
H19A C19 H19B . . 109.5
C18 C19 H19C . . 109.5
H19A C19 H19C . . 109.5
H19B C19 H19C . . 109.5
C18 C20 H20A . . 109.5
C18 C20 H20B . . 109.5
H20A C20 H20B . . 109.5
C18 C20 H20C . . 109.5
H20A C20 H20C . . 109.5
H20B C20 H20C . . 109.5
O13 C21 O14 . . 127.0(10)
O13 C21 C22 . . 116.9(9)
O14 C21 C22 . . 116.1(9)
C23 C22 C21 . . 107.4(10)
C23 C22 C24 . . 113.3(10)
C21 C22 C24 . . 112.0(10)
C23 C22 H22 . . 108.0
C21 C22 H22 . . 108.0
C24 C22 H22 . . 108.0
C22 C23 H23A . . 109.5
C22 C23 H23B . . 109.5
H23A C23 H23B . . 109.5
C22 C23 H23C . . 109.5
H23A C23 H23C . . 109.5
H23B C23 H23C . . 109.5
C22 C24 H24A . . 109.5
C22 C24 H24B . . 109.5
H24A C24 H24B . . 109.5
C22 C24 H24C . . 109.5
H24A C24 H24C . . 109.5
H24B C24 H24C . . 109.5
O22 C25 O17 . . 124.9(10)
O22 C25 C26 . . 118.6(10)
O17 C25 C26 . . 116.4(10)
C27 C26 C25 . . 112.7(12)
C27 C26 C28 . . 106.1(14)
C25 C26 C28 . . 107.6(13)
C27 C26 H26 . . 110.1
C25 C26 H26 . . 110.1
C28 C26 H26 . . 110.1
C26 C27 H27A . . 109.5
C26 C27 H27B . . 109.5
H27A C27 H27B . . 109.5
C26 C27 H27C . . 109.5
H27A C27 H27C . . 109.5
H27B C27 H27C . . 109.5
C26 C28 H28A . . 109.5
C26 C28 H28B . . 109.5
H28A C28 H28B . . 109.5
C26 C28 H28C . . 109.5
H28A C28 H28C . . 109.5
H28B C28 H28C . . 109.5
O16 C29 O21 . . 125.9(11)
O16 C29 C30 . . 117.4(12)
O21 C29 C30 . . 116.5(11)
C32 C30 C31 . . 123.8(16)
C32 C30 C29 . . 112.9(12)
C31 C30 C29 . . 104.7(13)
C32 C30 H30 . . 104.5
C31 C30 H30 . . 104.5
C29 C30 H30 . . 104.5
C30 C31 H31A . . 109.5
C30 C31 H31B . . 109.5
H31A C31 H31B . . 109.5
C30 C31 H31C . . 109.5
H31A C31 H31C . . 109.5
H31B C31 H31C . . 109.5
C30 C32 H32A . . 109.5
C30 C32 H32B . . 109.5
H32A C32 H32B . . 109.5
C30 C32 H32C . . 109.5
H32A C32 H32C . . 109.5
H32B C32 H32C . . 109.5
O6 C33 O10 . . 125.3(9)
O6 C33 C34 . . 118.7(9)
O10 C33 C34 . . 116.0(9)
C33 C34 C36 . . 111.5(9)
C33 C34 C35 . . 108.7(9)
C36 C34 C35 . . 109.0(10)
C33 C34 H34 . . 109.2
C36 C34 H34 . . 109.2
C35 C34 H34 . . 109.2
C34 C35 H35A . . 109.5
C34 C35 H35B . . 109.5
H35A C35 H35B . . 109.5
C34 C35 H35C . . 109.5
H35A C35 H35C . . 109.5
H35B C35 H35C . . 109.5
C34 C36 H36A . . 109.5
C34 C36 H36B . . 109.5
H36A C36 H36B . . 109.5
C34 C36 H36C . . 109.5
H36A C36 H36C . . 109.5
H36B C36 H36C . . 109.5
O5 C37 O7 . . 124.4(12)
O5 C37 C38 . . 118.0(13)
O7 C37 C38 . . 117.6(13)
C39 C38 C40 . . 115.4(18)
C39 C38 C37 . . 105.7(15)
C40 C38 C37 . . 113.0(14)
C39 C38 H38 . . 107.4
C40 C38 H38 . . 107.4
C37 C38 H38 . . 107.4
C38 C39 H39A . . 109.5
C38 C39 H39B . . 109.5
H39A C39 H39B . . 109.5
C38 C39 H39C . . 109.5
H39A C39 H39C . . 109.5
H39B C39 H39C . . 109.5
C38 C40 H40A . . 109.5
C38 C40 H40B . . 109.5
H40A C40 H40B . . 109.5
C38 C40 H40C . . 109.5
H40A C40 H40C . . 109.5
H40B C40 H40C . . 109.5
N1 C41 C42 . . 123.9(10)
N1 C41 H41 . . 118.0
C42 C41 H41 . . 118.0
C41 C42 C43 . . 118.9(10)
C41 C42 H42 . . 120.6
C43 C42 H42 . . 120.6
C44 C43 C42 . . 118.0(9)
C44 C43 S1 . . 126.1(8)
C42 C43 S1 . . 115.9(8)
C43 C44 C45 . . 120.8(11)
C43 C44 H44 . . 119.6
C45 C44 H44 . . 119.6
C44 C45 N1 . . 121.6(11)
C44 C45 H45 . . 119.2
N1 C45 H45 . . 119.2
C50 C46 C47 . . 118.7(10)
C50 C46 S2 . . 124.6(9)
C47 C46 S2 . . 116.7(8)
C46 C47 C48 . . 119.7(10)
C46 C47 H47 . . 120.2
C48 C47 H47 . . 120.2
N2 C48 C47 . . 122.7(10)
N2 C48 H48 . . 118.7
C47 C48 H48 . . 118.7
N2 C49 C50 . . 125.0(10)
N2 C49 H49 . . 117.5
C50 C49 H49 . . 117.5
C46 C50 C49 . . 117.7(10)
C46 C50 H50 . . 121.2
C49 C50 H50 . . 121.2
N4 C51 C52 . . 125.1(13)
N4 C51 H51 . . 117.4
C52 C51 H51 . . 117.4
O23 C61 C62 . . 110.(2)
O23 C61 H61A . . 109.6
C62 C61 H61A . . 109.6
O23 C61 H61B . . 109.6
C62 C61 H61B . . 109.6
H61A C61 H61B . . 108.2
C53 C52 C51 . . 119.0(13)
C53 C52 H52 . . 120.5
C51 C52 H52 . . 120.5
C63 C62 C61 . . 90.(3)
C63 C62 H62A . . 113.6
C61 C62 H62A . . 113.6
C63 C62 H62B . . 113.6
C61 C62 H62B . . 113.6
H62A C62 H62B . . 110.9
C52 C53 C54 . . 118.2(11)
C52 C53 S3 . . 125.5(10)
C54 C53 S3 . . 116.3(9)
C62 C63 C64 . . 122.(3)
C62 C63 H63A . . 106.9
C64 C63 H63A . . 106.9
C62 C63 H63B . . 106.9
C64 C63 H63B . . 106.9
H63A C63 H63B . . 106.7
C53 C54 C55 . . 118.5(11)
C53 C54 H54 . . 120.7
C55 C54 H54 . . 120.7
C63 C64 O23 . . 92.(2)
C63 C64 H64A . . 113.2
O23 C64 H64A . . 113.2
C63 C64 H64B . . 113.2
O23 C64 H64B . . 113.2
H64A C64 H64B . . 110.6
N4 C55 C54 . . 123.4(12)
N4 C55 H55 . . 118.3
C54 C55 H55 . . 118.3
C58 C56 C57 . . 118.9(10)
C58 C56 S4 . . 116.9(9)
C57 C56 S4 . . 124.2(9)
C60 C57 C56 2_655 . 118.7(12)
C60 C57 H57 2_655 . 120.7
C56 C57 H57 . . 120.7
C56 C58 C59 . 2_655 117.8(11)
C56 C58 H58 . . 121.1
C59 C58 H58 2_655 . 121.1
N3 C59 C58 . 2_655 123.5(12)
N3 C59 H59 . . 118.2
C58 C59 H59 2_655 . 118.2
N3 C60 C57 . 2_655 122.9(13)
N3 C60 H60 . . 118.6
C57 C60 H60 2_655 . 118.6
C41 N1 C45 . . 116.7(9)
C41 N1 Mn2 . . 120.5(7)
C45 N1 Mn2 . . 122.0(7)
C49 N2 C48 . . 116.2(9)
C49 N2 Mn1 . 3_445 122.2(7)
C48 N2 Mn1 . 3_445 119.0(7)
C59 N3 C60 . . 118.2(11)
C59 N3 Mn6 . . 122.9(8)
C60 N3 Mn6 . . 117.8(9)
C55 N4 C51 . . 115.7(10)
C55 N4 Mn3 . . 121.6(8)
C51 N4 Mn3 . . 122.7(8)
Mn4 O1 Mn5 . . 96.2(3)
Mn4 O1 Mn3 . . 102.1(3)
Mn5 O1 Mn3 . . 120.7(3)
Mn4 O1 Mn1 . . 116.8(3)
Mn5 O1 Mn1 . . 103.4(3)
Mn3 O1 Mn1 . . 116.4(3)
Mn4 O2 Mn5 . . 97.0(3)
Mn4 O2 Mn6 . . 116.4(3)
Mn5 O2 Mn6 . . 103.3(3)
Mn4 O2 Mn2 . . 102.2(3)
Mn5 O2 Mn2 . . 117.6(3)
Mn6 O2 Mn2 . . 118.8(3)
C5 O3 Mn1 . . 127.8(8)
C1 O4 Mn4 . . 131.9(7)
C37 O5 Mn6 . . 128.2(8)
C33 O6 Mn6 . . 131.0(7)
C37 O7 Mn4 . . 121.3(8)
C37 O7 Mn3 . . 147.2(9)
Mn4 O7 Mn3 . . 88.3(3)
C1 O8 Mn3 . . 128.3(7)
C5 O9 Mn3 . . 122.2(8)
C33 O10 Mn5 . . 128.8(6)
C17 O11 Mn2 . . 125.9(6)
C17 O12 Mn5 . . 124.8(6)
C17 O12 Mn1 . . 140.5(6)
Mn5 O12 Mn1 . . 88.4(2)
C21 O13 Mn1 . . 127.9(7)
C21 O14 Mn5 . . 131.0(7)
C9 O15 Mn1 . . 129.2(6)
C29 O16 Mn6 . . 124.6(8)
C25 O17 Mn5 . . 122.9(7)
C25 O17 Mn6 . . 143.7(8)
Mn5 O17 Mn6 . . 88.7(3)
C9 O18 Mn4 . . 122.5(6)
C9 O18 Mn2 . . 145.4(6)
Mn4 O18 Mn2 . . 89.8(2)
C13 O19 Mn4 . . 131.6(8)
C13 O20 Mn2 . . 129.5(7)
C29 O21 Mn2 . . 126.4(7)
C25 O22 Mn3 . . 128.5(7)
C61 O23 C64 . . 111.(2)

loop_
_geom_bond_atom_site_label_1
_geom_bond_atom_site_label_2
_geom_bond_site_symmetry_2
_geom_bond_distance
Mn1 O3 . 2.112(7)
Mn1 O15 . 2.146(7)
Mn1 O13 . 2.170(7)
Mn1 O1 . 2.198(7)
Mn1 N2 3 2.345(8)
Mn1 O12 . 2.357(7)
Mn1 Mn5 . 3.228(2)
Mn2 O21 . 2.101(7)
Mn2 O11 . 2.170(7)
Mn2 O20 . 2.172(7)
Mn2 O2 . 2.204(7)
Mn2 O18 . 2.277(7)
Mn2 N1 . 2.318(9)
Mn2 Mn4 . 3.189(2)
Mn3 O9 . 2.116(8)
Mn3 O22 . 2.149(8)
Mn3 O8 . 2.176(8)
Mn3 O1 . 2.190(6)
Mn3 O7 . 2.311(8)
Mn3 N4 . 2.324(9)
Mn3 Mn4 . 3.184(2)
Mn4 O2 . 1.886(6)
Mn4 O1 . 1.895(6)
Mn4 O19 . 1.967(8)
Mn4 O4 . 1.970(7)
Mn4 O18 . 2.240(7)
Mn4 O7 . 2.260(7)
Mn4 Mn5 . 2.832(2)
Mn5 O2 . 1.894(7)
Mn5 O1 . 1.909(6)
Mn5 O14 . 1.966(7)
Mn5 O10 . 1.984(6)
Mn5 O17 . 2.257(7)
Mn5 O12 . 2.273(7)
Mn5 Mn6 . 3.206(2)
Mn6 O16 . 2.132(8)
Mn6 O5 . 2.148(8)
Mn6 O6 . 2.153(8)
Mn6 O2 . 2.188(7)
Mn6 O17 . 2.327(8)
Mn6 N3 . 2.336(10)
S1 C43 . 1.795(10)
S1 S2 . 2.035(4)
S2 C46 . 1.795(10)
S3 C53 . 1.781(11)
S3 S4 . 2.035(5)
S4 C56 . 1.788(11)
C1 O4 . 1.263(12)
C1 O8 . 1.260(13)
C1 C2 . 1.523(16)
C2 C3 . 1.48(2)
C2 C4 . 1.55(2)
C2 H2 . 1.0
C3 H3A . 0.98
C3 H3B . 0.98
C3 H3C . 0.98
C4 H4A . 0.98
C4 H4B . 0.98
C4 H4C . 0.98
C5 O3 . 1.266(14)
C5 O9 . 1.292(14)
C5 C6 . 1.545(16)
C6 C8 . 1.49(2)
C6 C7 . 1.49(2)
C6 H6 . 1.0
C7 H7A . 0.98
C7 H7B . 0.98
C7 H7C . 0.98
C8 H8A . 0.98
C8 H8B . 0.98
C8 H8C . 0.98
C9 O15 . 1.235(12)
C9 O18 . 1.271(12)
C9 C10 . 1.552(14)
C10 C12 . 1.515(15)
C10 C11 . 1.532(15)
C10 H10 . 1.0
C11 H11A . 0.98
C11 H11B . 0.98
C11 H11C . 0.98
C12 H12A . 0.98
C12 H12B . 0.98
C12 H12C . 0.98
C13 O20 . 1.240(14)
C13 O19 . 1.289(14)
C13 C14 . 1.526(18)
C14 C16 . 1.45(2)
C14 C15 . 1.50(2)
C14 H14 . 1.0
C15 H15A . 0.98
C15 H15B . 0.98
C15 H15C . 0.98
C16 H16A . 0.98
C16 H16B . 0.98
C16 H16C . 0.98
C17 O12 . 1.259(11)
C17 O11 . 1.274(12)
C17 C18 . 1.506(14)
C18 C19 . 1.526(15)
C18 C20 . 1.533(15)
C18 H18 . 1.0
C19 H19A . 0.98
C19 H19B . 0.98
C19 H19C . 0.98
C20 H20A . 0.98
C20 H20B . 0.98
C20 H20C . 0.98
C21 O13 . 1.251(12)
C21 O14 . 1.273(12)
C21 C22 . 1.528(15)
C22 C23 . 1.519(17)
C22 C24 . 1.530(17)
C22 H22 . 1.0
C23 H23A . 0.98
C23 H23B . 0.98
C23 H23C . 0.98
C24 H24A . 0.98
C24 H24B . 0.98
C24 H24C . 0.98
C25 O22 . 1.261(13)
C25 O17 . 1.276(13)
C25 C26 . 1.535(17)
C26 C27 . 1.48(2)
C26 C28 . 1.62(2)
C26 H26 . 1.0
C27 H27A . 0.98
C27 H27B . 0.98
C27 H27C . 0.98
C28 H28A . 0.98
C28 H28B . 0.98
C28 H28C . 0.98
C29 O16 . 1.253(14)
C29 O21 . 1.286(14)
C29 C30 . 1.537(17)
C30 C32 . 1.50(2)
C30 C31 . 1.54(2)
C30 H30 . 1.0
C31 H31A . 0.98
C31 H31B . 0.98
C31 H31C . 0.98
C32 H32A . 0.98
C32 H32B . 0.98
C32 H32C . 0.98
C33 O6 . 1.237(12)
C33 O10 . 1.311(12)
C33 C34 . 1.511(14)
C34 C36 . 1.525(16)
C34 C35 . 1.538(16)
C34 H34 . 1.0
C35 H35A . 0.98
C35 H35B . 0.98
C35 H35C . 0.98
C36 H36A . 0.98
C36 H36B . 0.98
C36 H36C . 0.98
C37 O5 . 1.229(16)
C37 O7 . 1.293(15)
C37 C38 . 1.558(19)
C38 C39 . 1.50(3)
C38 C40 . 1.52(2)
C38 H38 . 1.0
C39 H39A . 0.98
C39 H39B . 0.98
C39 H39C . 0.98
C40 H40A . 0.98
C40 H40B . 0.98
C40 H40C . 0.98
C41 N1 . 1.343(13)
C41 C42 . 1.380(14)
C41 H41 . 0.95
C42 C43 . 1.401(15)
C42 H42 . 0.95
C43 C44 . 1.369(15)
C44 C45 . 1.384(15)
C44 H44 . 0.95
C45 N1 . 1.383(14)
C45 H45 . 0.95
C46 C50 . 1.363(15)
C46 C47 . 1.380(15)
C47 C48 . 1.394(15)
C47 H47 . 0.95
C48 N2 . 1.341(13)
C48 H48 . 0.95
C49 N2 . 1.326(13)
C49 C50 . 1.407(15)
C49 H49 . 0.95
C50 H50 . 0.95
C51 N4 . 1.345(17)
C51 C52 . 1.365(17)
C51 H51 . 0.95
C61 O23 . 1.43(3)
C61 C62 . 1.59(4)
C61 H61A . 0.99
C61 H61B . 0.99
C52 C53 . 1.361(17)
C52 H52 . 0.95
C62 C63 . 1.42(3)
C62 H62A . 0.99
C62 H62B . 0.99
C53 C54 . 1.396(18)
C63 C64 . 1.53(3)
C63 H63A . 0.99
C63 H63B . 0.99
C54 C55 . 1.400(16)
C54 H54 . 0.95
C64 O23 . 1.55(3)
C64 H64A . 0.99
C64 H64B . 0.99
C55 N4 . 1.331(16)
C55 H55 . 0.95
C56 C58 . 1.367(16)
C56 C57 . 1.394(16)
C57 C60 2_655 1.390(17)
C57 H57 . 0.95
C58 C59 2_655 1.410(17)
C58 H58 . 0.95
C59 N3 . 1.317(15)
C59 C58 2_655 1.410(17)
C59 H59 . 0.95
C60 N3 . 1.321(16)
C60 C57 2_655 1.389(17)
C60 H60 . 0.95
N2 Mn1 3_445 2.345(8)

loop_
_platon_squeeze_void_nr
_platon_squeeze_void_average_x
_platon_squeeze_void_average_y
_platon_squeeze_void_average_z
_platon_squeeze_void_volume
_platon_squeeze_void_count_electrons
_platon_squeeze_void_content
1 0.000 0.048 0.250 394 145 ' '
2 0.000 0.952 0.750 394 148 ' '
3 0.047 0.931 0.408 19 2 ' '
4 0.047 0.069 0.908 19 3 ' '
5 0.193 0.696 0.067 21 3 ' '
6 0.193 0.304 0.567 21 4 ' '
7 0.307 0.195 0.433 21 3 ' '
8 0.307 0.805 0.933 21 3 ' '
9 0.500 0.548 0.250 394 145 ' '
10 0.500 0.452 0.750 394 148 ' '
11 0.453 0.431 0.092 19 3 ' '
12 0.453 0.569 0.592 19 3 ' '
13 0.547 0.431 0.408 19 2 ' '
14 0.547 0.569 0.908 19 3 ' '
15 0.693 0.196 0.067 21 3 ' '
16 0.693 0.804 0.567 21 4 ' '
17 0.807 0.695 0.433 21 3 ' '
18 0.807 0.305 0.933 21 3 ' '
19 0.953 0.931 0.092 19 3 ' '
20 0.953 0.069 0.592 19 3 ' '
